data_2216760
loop_
_publ_author_name
'Song, Wei-Chao'
'Zhang, Ming-Jian'
'Tao, Ying'
'Li, Jian-Rong'

_publ_section_title
<i>catena</i>-Poly[[bis(pyridine-\k<i>N</i>)nickel(II)]-di-\m-azido-\k^4^<i>N</i>^1^:<i>N</i>^3^-[bis(pyridine-\k<i>N</i>)nickel(II)]-di-\m-azido-\k^4^<i>N</i>^1^:<i>N</i>^1^]
_journal_coeditor_code SI2051
_journal_issue 12
_journal_name_full 'Acta Crystallographica Section E'
_journal_page_first m3062
_journal_page_last m3062
_journal_paper_doi 10.1107/S1600536807058485
_journal_volume 63
_journal_year 2007
_chemical_formula_iupac '[Ni2 (N3)4 (C5 H5 N)4]'
_chemical_formula_moiety 'C10 H10 N8 Ni'
_chemical_formula_sum 'C10 H10 N8 Ni'
_chemical_formula_weight 300.97
_chemical_name_systematic
;
<i>catena</i>-Poly[[bis(pyridine-\kN)nickel(II)]-di-\m-azido-\k^4^N^1^:N^3^-
[bis(pyridine-\kN)nickel(II)]-di-\m-azido-\k^4^N^1^:N^1^]
;
_space_group_IT_number 2
_symmetry_cell_setting triclinic
_symmetry_space_group_name_Hall '-P 1'
_symmetry_space_group_name_H-M 'P -1'
_atom_sites_solution_hydrogens geom
_atom_sites_solution_primary direct
_atom_sites_solution_secondary difmap
_cell_angle_alpha 84.66(3)
_cell_angle_beta 67.17(3)
_cell_angle_gamma 65.36(3)
_cell_formula_units_Z 2
_cell_length_a 8.1354(16)
_cell_length_b 9.4770(19)
_cell_length_c 10.094(2)
_cell_measurement_reflns_used 6054
_cell_measurement_temperature 293(2)
_cell_measurement_theta_max 27.63
_cell_measurement_theta_min 2.90
_cell_volume 649.8(3)
_computing_cell_refinement 'SMART (Bruker, 1998)'
_computing_data_collection 'SMART (Bruker, 1998)'
_computing_data_reduction 'SHELXTL (Bruker, 1998)'
_computing_molecular_graphics 'SHELXTL (Bruker, 1998)'
_computing_publication_material 'SHELXTL (Bruker, 1998)'
_computing_structure_refinement 'SHELXL97 (Sheldrick, 1997)'
_computing_structure_solution 'SHELXS97 (Sheldrick, 1997)'
_diffrn_ambient_temperature 293(2)
_diffrn_measured_fraction_theta_full 0.995
_diffrn_measured_fraction_theta_max 0.995
_diffrn_measurement_device_type 'Bruker SMART 1000 CCD area-detector'
_diffrn_measurement_method '\f and \w scan'
_diffrn_radiation_monochromator graphite
_diffrn_radiation_source 'fine-focus sealed tube'
_diffrn_radiation_type MoK\a
_diffrn_radiation_wavelength 0.71073
_diffrn_reflns_av_R_equivalents 0.0374
_diffrn_reflns_av_sigmaI/netI 0.0465
_diffrn_reflns_limit_h_max 10
_diffrn_reflns_limit_h_min -10
_diffrn_reflns_limit_k_max 11
_diffrn_reflns_limit_k_min -11
_diffrn_reflns_limit_l_max 12
_diffrn_reflns_limit_l_min -12
_diffrn_reflns_number 6061
_diffrn_reflns_theta_full 25.99
_diffrn_reflns_theta_max 25.99
_diffrn_reflns_theta_min 2.99
_diffrn_standards_number 0
_exptl_absorpt_coefficient_mu 1.492
_exptl_absorpt_correction_T_max 1.0000
_exptl_absorpt_correction_T_min 0.9131
_exptl_absorpt_correction_type multi-scan
_exptl_absorpt_process_details '(SADABS; Bruker, 1998)'
_exptl_crystal_colour Green
_exptl_crystal_density_diffrn 1.538
_exptl_crystal_density_method 'not measured'
_exptl_crystal_description Block
_exptl_crystal_F_000 308
_exptl_crystal_size_max 0.30
_exptl_crystal_size_mid 0.10
_exptl_crystal_size_min 0.08
_refine_diff_density_max 1.663
_refine_diff_density_min -0.434
_refine_ls_extinction_method none
_refine_ls_goodness_of_fit_ref 1.075
_refine_ls_hydrogen_treatment constr
_refine_ls_matrix_type full
_refine_ls_number_parameters 172
_refine_ls_number_reflns 2532
_refine_ls_number_restraints 0
_refine_ls_restrained_S_all 1.075
_refine_ls_R_factor_all 0.0743
_refine_ls_R_factor_gt 0.0605
_refine_ls_shift/su_max 0.000
_refine_ls_shift/su_mean 0.000
_refine_ls_structure_factor_coef Fsqd
_refine_ls_weighting_details 'calc w=1/[\s^2^(Fo^2^)+(0.0999P)^2^+0.3477P] where P=(Fo^2^+2Fc^2^)/3'
_refine_ls_weighting_scheme calc
_refine_ls_wR_factor_gt 0.1563
_refine_ls_wR_factor_ref 0.1636
_reflns_number_gt 2127
_reflns_number_total 2532
_reflns_threshold_expression I>2\s(I)
_cod_data_source_file si2051.cif
_cod_data_source_block I
_cod_depositor_comments
;
The following automatic conversions were performed:
'_symmetry_cell_setting' value 'Triclinic' changed to 'triclinic'
according to '/home/saulius/struct/CIF-dictionaries/cif_core.dic'
dictionary named 'cif_core.dic' version 2.4.1 from 2010-06-29.

Automatic conversion script
Id: cif_fix_enum 1527 2010-12-29 10:47:43Z saulius 

The following automatic conversions were performed:

'_symmetry_cell_setting' value 'Triclinic' changed to 'triclinic'
according to /home/saulius/struct/CIF-dictionaries/cif_core.dic
dictionary named 'cif_core.dic' version 2.4.1 from 2010-06-29.

Automatic conversion script
Id: cif_fix_values 1715 2011-07-08 13:25:40Z adriana 
;
_cod_database_code 2216760
_cod_database_fobs_code 2216760

loop_
_symmetry_equiv_pos_as_xyz
'x, y, z'
'-x, -y, -z'

loop_
_atom_site_type_symbol
_atom_site_label
_atom_site_fract_x
_atom_site_fract_y
_atom_site_fract_z
_atom_site_U_iso_or_equiv
_atom_site_adp_type
_atom_site_calc_flag
_atom_site_refinement_flags
_atom_site_occupancy
Ni Ni1 0.69698(7) 0.51940(6) 0.47848(5) 0.0358(2) Uani d . 1
N N1 0.7466(6) 0.3698(5) 0.6423(4) 0.0435(9) Uani d . 1
N N2 0.6740(6) 0.6716(5) 0.3143(4) 0.0453(9) Uani d . 1
N N3 0.3937(5) 0.6239(5) 0.5965(4) 0.0423(9) Uani d . 1
N N4 0.3021(5) 0.7109(4) 0.7033(4) 0.0392(8) Uani d . 1
N N5 0.2148(8) 0.7941(6) 0.8059(5) 0.0725(14) Uani d . 1
N N6 0.7515(6) 0.6794(5) 0.5723(5) 0.0498(10) Uani d . 1
N N7 0.8790(5) 0.6417(4) 0.6133(4) 0.0423(9) Uani d . 1
N N8 1.0035(5) 0.6082(5) 0.6582(4) 0.0501(10) Uani d . 1
C C1 0.6961(8) 0.4251(7) 0.7757(5) 0.0545(13) Uani d . 1
H H1A 0.6229 0.5315 0.8003 0.065 Uiso calc R 1
C C2 0.7475(9) 0.3319(7) 0.8788(6) 0.0622(14) Uani d . 1
H H2A 0.7078 0.3749 0.9710 0.075 Uiso calc R 1
C C3 0.8581(9) 0.1744(7) 0.8438(6) 0.0687(16) Uani d . 1
H H3A 0.8990 0.1093 0.9102 0.082 Uiso calc R 1
C C4 0.9060(11) 0.1169(7) 0.7085(7) 0.085(2) Uani d . 1
H H4A 0.9752 0.0104 0.6824 0.101 Uiso calc R 1
C C5 0.8511(10) 0.2176(7) 0.6114(6) 0.0696(17) Uani d . 1
H H5A 0.8893 0.1767 0.5187 0.084 Uiso calc R 1
C C6 0.5810(9) 0.8266(7) 0.3467(7) 0.0645(15) Uani d . 1
H H6A 0.5188 0.8644 0.4432 0.077 Uiso calc R 1
C C7 0.5738(11) 0.9323(8) 0.2428(9) 0.086(2) Uani d . 1
H H7A 0.5109 1.0390 0.2685 0.104 Uiso calc R 1
C C8 0.6626(11) 0.8754(9) 0.0997(9) 0.085(2) Uani d . 1
H H8A 0.6603 0.9436 0.0272 0.102 Uiso calc R 1
C C9 0.7538(9) 0.7183(9) 0.0657(7) 0.0781(19) Uani d . 1
H H9A 0.8133 0.6778 -0.0299 0.094 Uiso calc R 1
C C10 0.7559(8) 0.6207(7) 0.1759(5) 0.0556(13) Uani d . 1
H H10A 0.8180 0.5138 0.1520 0.067 Uiso calc R 1

loop_
_atom_site_aniso_label
_atom_site_aniso_U_11
_atom_site_aniso_U_22
_atom_site_aniso_U_33
_atom_site_aniso_U_12
_atom_site_aniso_U_13
_atom_site_aniso_U_23
Ni1 0.0275(3) 0.0467(4) 0.0376(4) -0.0149(3) -0.0162(2) -0.0014(2)
N1 0.036(2) 0.055(2) 0.044(2) -0.0173(18) -0.0219(17) 0.0041(18)
N2 0.043(2) 0.048(2) 0.048(2) -0.0200(18) -0.0191(18) 0.0057(18)
N3 0.0319(19) 0.054(2) 0.042(2) -0.0158(17) -0.0140(17) -0.0113(18)
N4 0.040(2) 0.041(2) 0.042(2) -0.0144(17) -0.0242(18) 0.0033(18)
N5 0.081(3) 0.066(3) 0.053(3) -0.017(3) -0.018(3) -0.018(2)
N6 0.042(2) 0.053(2) 0.065(3) -0.0164(19) -0.032(2) -0.005(2)
N7 0.035(2) 0.046(2) 0.046(2) -0.0158(17) -0.0142(17) -0.0091(17)
N8 0.0293(19) 0.075(3) 0.046(2) -0.0179(19) -0.0166(18) -0.008(2)
C1 0.047(3) 0.068(3) 0.044(3) -0.021(3) -0.016(2) 0.002(2)
C2 0.064(3) 0.083(4) 0.041(3) -0.030(3) -0.021(3) 0.007(3)
C3 0.079(4) 0.075(4) 0.054(3) -0.022(3) -0.041(3) 0.016(3)
C4 0.110(6) 0.057(4) 0.078(4) -0.009(4) -0.056(4) 0.005(3)
C5 0.095(5) 0.057(3) 0.058(3) -0.017(3) -0.044(3) -0.005(3)
C6 0.077(4) 0.058(3) 0.076(4) -0.032(3) -0.043(3) 0.012(3)
C7 0.099(5) 0.063(4) 0.120(6) -0.038(4) -0.066(5) 0.034(4)
C8 0.093(5) 0.093(5) 0.094(5) -0.051(4) -0.056(4) 0.047(4)
C9 0.064(4) 0.108(5) 0.056(4) -0.035(4) -0.022(3) 0.024(4)
C10 0.052(3) 0.070(3) 0.047(3) -0.026(3) -0.022(2) 0.008(3)

loop_
_atom_type_symbol
_atom_type_description
_atom_type_scat_dispersion_real
_atom_type_scat_dispersion_imag
_atom_type_scat_source
C C 0.0033 0.0016 'International Tables Vol C Tables 4.2.6.8 and 6.1.1.4'
H H 0.0000 0.0000 'International Tables Vol C Tables 4.2.6.8 and 6.1.1.4'
N N 0.0061 0.0033 'International Tables Vol C Tables 4.2.6.8 and 6.1.1.4'
Ni Ni 0.3393 1.1124 'International Tables Vol C Tables 4.2.6.8 and 6.1.1.4'

loop_
_geom_angle_atom_site_label_1
_geom_angle_atom_site_label_2
_geom_angle_atom_site_label_3
_geom_angle_site_symmetry_1
_geom_angle_site_symmetry_3
_geom_angle
_geom_angle_publ_flag
N1 Ni1 N6 . . 88.38(16) no
N1 Ni1 N8 . 2_766 88.52(16) no
N2 Ni1 N1 . . 173.88(14) no
N2 Ni1 N6 . . 87.15(16) no
N2 Ni1 N8 . 2_766 87.70(16) no
N3 Ni1 N1 . . 92.67(15) no
N3 Ni1 N1 2_666 . 91.49(15) no
N3 Ni1 N2 . . 91.78(16) no
N3 Ni1 N2 2_666 . 93.47(16) no
N3 Ni1 N3 . 2_666 79.16(16) no
N3 Ni1 N6 . . 93.68(15) no
N3 Ni1 N6 2_666 . 172.83(14) no
N3 Ni1 N8 . 2_766 171.42(14) no
N3 Ni1 N8 2_666 2_766 92.31(15) no
N6 Ni1 N8 . 2_766 94.85(16) no
N7 N6 Ni1 . . 123.5(3) no
N7 N8 Ni1 . 2_766 120.3(3) no
Ni1 N3 Ni1 . 2_666 100.84(16) no
C5 N1 C1 . . 116.7(4) no
C5 N1 Ni1 . . 120.9(3) no
C1 N1 Ni1 . . 121.9(3) no
C10 N2 C6 . . 117.3(5) no
C10 N2 Ni1 . . 122.3(4) no
C6 N2 Ni1 . . 120.3(4) no
N4 N3 Ni1 . . 129.7(3) no
N4 N3 Ni1 . 2_666 126.7(3) no
N5 N4 N3 . . 179.8(6) no
N6 N7 N8 . . 177.7(5) no
N1 C1 C2 . . 123.0(5) no
N1 C1 H1A . . 118.5 no
C2 C1 H1A . . 118.5 no
C3 C2 C1 . . 119.3(5) no
C3 C2 H2A . . 120.4 no
C1 C2 H2A . . 120.4 no
C4 C3 C2 . . 117.8(5) no
C4 C3 H3A . . 121.1 no
C2 C3 H3A . . 121.1 no
C3 C4 C5 . . 119.3(6) no
C3 C4 H4A . . 120.3 no
C5 C4 H4A . . 120.3 no
N1 C5 C4 . . 123.8(5) no
N1 C5 H5A . . 118.1 no
C4 C5 H5A . . 118.1 no
N2 C6 C7 . . 122.9(6) no
N2 C6 H6A . . 118.5 no
C7 C6 H6A . . 118.5 no
C6 C7 C8 . . 118.2(7) no
C6 C7 H7A . . 120.9 no
C8 C7 H7A . . 120.9 no
C9 C8 C7 . . 119.4(6) no
C9 C8 H8A . . 120.3 no
C7 C8 H8A . . 120.3 no
C8 C9 C10 . . 118.7(6) no
C8 C9 H9A . . 120.6 no
C10 C9 H9A . . 120.6 no
N2 C10 C9 . . 123.4(6) no
N2 C10 H10A . . 118.3 no
C9 C10 H10A . . 118.3 no

loop_
_geom_bond_atom_site_label_1
_geom_bond_atom_site_label_2
_geom_bond_site_symmetry_2
_geom_bond_distance
_geom_bond_publ_flag
Ni1 N1 . 2.124(4) no
Ni1 N2 . 2.105(4) no
Ni1 N3 . 2.095(4) no
Ni1 N3 2_666 2.103(4) no
Ni1 N6 . 2.132(4) no
Ni1 N8 2_766 2.133(4) no
N3 N4 . 1.195(5) no
N4 N5 . 1.145(6) no
N6 N7 . 1.172(5) no
N7 N8 . 1.179(5) no
N1 C5 . 1.325(7) no
N1 C1 . 1.334(6) no
N2 C10 . 1.328(7) no
N2 C6 . 1.345(7) no
N3 Ni1 2_666 2.103(4) no
N8 Ni1 2_766 2.133(4) no
C1 C2 . 1.377(7) no
C1 H1A . 0.9300 no
C2 C3 . 1.376(8) no
C2 H2A . 0.9300 no
C3 C4 . 1.365(8) no
C3 H3A . 0.9300 no
C4 C5 . 1.371(8) no
C4 H4A . 0.9300 no
C5 H5A . 0.9300 no
C6 C7 . 1.382(8) no
C6 H6A . 0.9300 no
C7 C8 . 1.382(11) no
C7 H7A . 0.9300 no
C8 C9 . 1.364(10) no
C8 H8A . 0.9300 no
C9 C10 . 1.379(8) no
C9 H9A . 0.9300 no
C10 H10A . 0.9300 no

loop_
_geom_torsion_atom_site_label_1
_geom_torsion_atom_site_label_2
_geom_torsion_atom_site_label_3
_geom_torsion_atom_site_label_4
_geom_torsion_site_symmetry_1
_geom_torsion_site_symmetry_4
_geom_torsion
N3 Ni1 N1 C5 . . 128.9(4)
N3 Ni1 N1 C5 2_666 . 49.6(4)
N6 Ni1 N1 C5 . . -137.5(4)
N8 Ni1 N1 C5 2_766 . -42.6(4)
N3 Ni1 N1 C1 . . -59.6(4)
N3 Ni1 N1 C1 2_666 . -138.8(4)
N6 Ni1 N1 C1 . . 34.0(4)
N8 Ni1 N1 C1 2_766 . 128.9(4)
N3 Ni1 N2 C10 . . -129.8(4)
N3 Ni1 N2 C10 2_666 . -50.6(4)
N6 Ni1 N2 C10 . . 136.6(4)
N8 Ni1 N2 C10 2_766 . 41.6(4)
N3 Ni1 N2 C6 . . 53.0(4)
N3 Ni1 N2 C6 2_666 . 132.3(4)
N6 Ni1 N2 C6 . . -40.6(4)
N8 Ni1 N2 C6 2_766 . -135.6(4)
N3 Ni1 N3 N4 2_666 . 161.8(5)
N2 Ni1 N3 N4 . . -105.0(4)
N1 Ni1 N3 N4 . . 70.8(4)
N6 Ni1 N3 N4 . . -17.8(4)
N3 Ni1 N3 Ni1 2_666 2_666 0.0
N2 Ni1 N3 Ni1 . 2_666 93.19(17)
N1 Ni1 N3 Ni1 . 2_666 -91.00(17)
N6 Ni1 N3 Ni1 . 2_666 -179.55(16)
N2 Ni1 N6 N7 . . -132.9(4)
N1 Ni1 N6 N7 . . 42.9(4)
N8 Ni1 N6 N7 2_766 . -45.5(4)
C5 N1 C1 C2 . . -0.1(8)
Ni1 N1 C1 C2 . . -171.9(4)
N1 C1 C2 C3 . . 0.9(9)
C1 C2 C3 C4 . . -2.4(10)
C2 C3 C4 C5 . . 3.1(11)
C1 N1 C5 C4 . . 0.8(9)
Ni1 N1 C5 C4 . . 172.8(6)
C3 C4 C5 N1 . . -2.4(11)
C10 N2 C6 C7 . . -2.2(8)
Ni1 N2 C6 C7 . . 175.1(5)
N2 C6 C7 C8 . . 1.5(10)
C6 C7 C8 C9 . . 0.0(11)
C7 C8 C9 C10 . . -0.6(10)
C6 N2 C10 C9 . . 1.6(8)
Ni1 N2 C10 C9 . . -175.7(4)
C8 C9 C10 N2 . . -0.2(9)
